data_9016904
loop_
_publ_author_name
'Scordari, F.'
'Schingaro, E.'
'Lacalamita, M.'
'Mesto, E.'

_publ_section_title
;
 Crystal chemistry of trioctahedral micas-2M_1 from
 Bunyaruguru kamafugite (southwest Uganda)
 Note: BU3_10
;
_journal_name_full 'American Mineralogist'
_journal_page_first 430
_journal_page_last 439
_journal_volume 97
_journal_year 2012
_chemical_compound_source 'southwest Uganda'
_chemical_formula_sum 'Al1.09 Ba0.01 F0.02 Fe0.58 H K0.94 Mg2 Na0.04 O11.98 Si2.93 Ti0.4'
_chemical_name_mineral Phlogopite
_space_group_IT_number 15
_space_group_name_Hall '-C 2yc'
_space_group_name_H-M_alt 'C 1 2/c 1'
_symmetry_space_group_name_H-M 'C 1 2/c 1'
_cell_angle_alpha 90
_cell_angle_beta 95.131
_cell_angle_gamma 90
_cell_length_a 5.3283
_cell_length_b 9.2304
_cell_length_c 20.1565
_cell_formula_units_Z 4
_cell_volume 987.371
_database_code_amcsd 0020823
_exptl_crystal_density_diffrn 2.987
_cod_data_source_file inputs/fixed/downloads/05/05256.cif
_cod_data_source_block 05256
_cod_original_formula_sum 'K.94 Na.04 Ba.01 Mg2 Fe.58 Ti.4 Al1.09 Si2.93 O11.98 H F.02'
_cod_database_code 9016904

loop_
_space_group_symop_operation_xyz
x,y,z
1/2+x,1/2+y,z
x,-y,1/2+z
1/2+x,1/2-y,1/2+z
-x,y,1/2-z
1/2-x,1/2+y,1/2-z
-x,-y,-z
1/2-x,1/2-y,-z

loop_
_atom_site_aniso_label
_atom_site_aniso_U_11
_atom_site_aniso_U_22
_atom_site_aniso_U_33
_atom_site_aniso_U_12
_atom_site_aniso_U_13
_atom_site_aniso_U_23
K 0.03300 0.03210 0.03980 0.00000 0.00340 0.00000
Na 0.03300 0.03210 0.03980 0.00000 0.00340 0.00000
Ba 0.03300 0.03210 0.03980 0.00000 0.00340 0.00000
Mg1 0.00870 0.00920 0.01640 -0.00080 0.00210 -0.00360
Fe1 0.00870 0.00920 0.01640 -0.00080 0.00210 -0.00360
Mg2 0.01460 0.00970 0.01340 0.00040 0.00100 0.00090
Fe2 0.01460 0.00970 0.01340 0.00040 0.00100 0.00090
Ti2 0.01460 0.00970 0.01340 0.00040 0.00100 0.00090
Al2 0.01460 0.00970 0.01340 0.00040 0.00100 0.00090
Si1 0.00830 0.00820 0.01360 0.00000 0.00120 0.00000
Si2 0.00960 0.00950 0.01330 0.00000 0.00130 0.00030
Al3 0.00960 0.00950 0.01330 0.00000 0.00130 0.00030
Fe3 0.00960 0.00950 0.01330 0.00000 0.00130 0.00030
O11 0.01740 0.02450 0.01650 0.00170 0.00030 -0.00670
O21 0.01670 0.02310 0.01730 -0.00200 0.00060 0.00660
O22 0.02800 0.01330 0.01710 0.00060 0.00460 0.00070
O31 0.01040 0.00560 0.01380 -0.00140 0.00130 0.00040
O32 0.01010 0.00480 0.01300 -0.00110 0.00110 -0.00110
O4 0.01390 0.00830 0.01380 0.00350 0.00160 0.00050
H 0.01390 0.00830 0.01380 0.00350 0.00160 0.00050
F 0.01390 0.00830 0.01380 0.00350 0.00160 0.00050

loop_
_atom_site_label
_atom_site_fract_x
_atom_site_fract_y
_atom_site_fract_z
_atom_site_occupancy
K 0.00000 0.08390 0.25000 0.94000
Na 0.00000 0.08390 0.25000 0.04000
Ba 0.00000 0.08390 0.25000 0.01000
Mg1 0.75000 0.25000 0.00000 0.73000
Fe1 0.75000 0.25000 0.00000 0.27000
Mg2 0.24076 0.08028 0.00002 0.63500
Fe2 0.24076 0.08028 0.00002 0.11000
Ti2 0.24076 0.08028 0.00002 0.20000
Al2 0.24076 0.08028 0.00002 0.05500
Si1 0.46161 0.24994 0.13728 1.00000
Si2 0.96357 0.41703 0.13721 0.46500
Al3 0.96357 0.41703 0.13721 0.49000
Fe3 0.96357 0.41703 0.13721 0.04500
O11 0.74010 0.31630 0.16547 1.00000
O21 0.23870 0.35040 0.16637 1.00000
O22 0.43810 0.08340 0.16630 1.00000
O31 0.43170 0.25720 0.05446 1.00000
O32 0.93700 0.42530 0.05450 1.00000
O4 0.93490 0.09040 0.05094 0.99000
H 0.94700 0.00990 0.09050 0.50000
F 0.94700 0.00990 0.09050 0.01000

loop_
_cod_related_entry_id
_cod_related_entry_database
_cod_related_entry_code
1 AMCSD 0020823
